data_2204531
loop_
_publ_author_name
'Gao, Shan'
'Huo, Li-Hua'
'Gu, Chang-Sheng'
'Zhao, Hui'
'Ng, Seik Weng'

_publ_section_title
;
 A second monoclinic modification of benzimidazolium
 3-carboxyphenoxyacetate 3-carboxyphenoxyacetic acid
;
_journal_issue 11
_journal_name_full 'Acta Crystallographica Section E'
_journal_page_first o1914
_journal_page_last o1916
_journal_paper_doi 10.1107/S1600536804024158
_journal_volume 60
_journal_year 2004
_chemical_formula_iupac 'C7 H7 N2 +, C9 H7 O5 -, C9 H8 O5'
_chemical_formula_moiety 'C7 H7 N2 +, C9 H7 O5 -, C9 H8 O5'
_chemical_formula_sum 'C25 H22 N2 O10'
_chemical_formula_weight 510.45
_chemical_name_systematic
;
Benzimidazolium 3-carboxyphenoxyacetate 3-carboxyphenoxyacetatic acid
;
_space_group_IT_number 14
_symmetry_cell_setting monoclinic
_symmetry_space_group_name_Hall '-P 2yn'
_symmetry_space_group_name_H-M 'P 1 21/n 1'
_atom_sites_solution_hydrogens geom
_atom_sites_solution_primary direct
_atom_sites_solution_secondary difmap
_audit_creation_method SHELXL-97
_cell_angle_alpha 90.00
_cell_angle_beta 95.08(3)
_cell_angle_gamma 90.00
_cell_formula_units_Z 4
_cell_length_a 7.647(2)
_cell_length_b 21.158(4)
_cell_length_c 14.122(3)
_cell_measurement_reflns_used 17563
_cell_measurement_temperature 295(2)
_cell_measurement_theta_max 27.2
_cell_measurement_theta_min 3.1
_cell_volume 2275.9(9)
_computing_cell_refinement RAPID-AUTO
_computing_data_collection 'RAPID-AUTO (Rigaku Corporation, 1998)'
_computing_data_reduction 'CrystalStructure (Rigaku/MSC and Rigaku Corporation, 2002)'
_computing_molecular_graphics 'ORTEPII (Johnson, 1976)'
_computing_publication_material SHELXL97
_computing_structure_refinement 'SHELXL97 (Sheldrick, 1997)'
_computing_structure_solution 'SHELXS97 (Sheldrick, 1997)'
_diffrn_ambient_temperature 295(2)
_diffrn_measured_fraction_theta_full 1.00
_diffrn_measured_fraction_theta_max 1.00
_diffrn_measurement_device_type 'Rigaku R-AXIS RAPID'
_diffrn_measurement_method '\w scan'
_diffrn_radiation_monochromator graphite
_diffrn_radiation_source 'fine-focus sealed tube'
_diffrn_radiation_type MoK\a
_diffrn_radiation_wavelength 0.71073
_diffrn_reflns_av_R_equivalents 0.051
_diffrn_reflns_av_sigmaI/netI 0.040
_diffrn_reflns_limit_h_max 8
_diffrn_reflns_limit_h_min -9
_diffrn_reflns_limit_k_max 27
_diffrn_reflns_limit_k_min -27
_diffrn_reflns_limit_l_max 18
_diffrn_reflns_limit_l_min -18
_diffrn_reflns_number 21472
_diffrn_reflns_theta_full 27.5
_diffrn_reflns_theta_max 27.5
_diffrn_reflns_theta_min 3.1
_diffrn_standards_decay_% 0
_diffrn_standards_interval_count 0
_diffrn_standards_interval_time 0
_diffrn_standards_number 0
_exptl_absorpt_coefficient_mu 0.117
_exptl_absorpt_correction_T_max 0.979
_exptl_absorpt_correction_T_min 0.782
_exptl_absorpt_correction_type multi-scan
_exptl_absorpt_process_details '(ABSCOR; Higashi, 1995)'
_exptl_crystal_colour Colorless
_exptl_crystal_density_diffrn 1.490
_exptl_crystal_density_method 'not measured'
_exptl_crystal_description Prism
_exptl_crystal_F_000 1064
_exptl_crystal_size_max 0.42
_exptl_crystal_size_mid 0.26
_exptl_crystal_size_min 0.18
_refine_diff_density_max 0.25
_refine_diff_density_min -0.18
_refine_ls_extinction_method none
_refine_ls_goodness_of_fit_ref 1.01
_refine_ls_hydrogen_treatment mixed
_refine_ls_matrix_type full
_refine_ls_number_parameters 359
_refine_ls_number_reflns 5193
_refine_ls_number_restraints 6
_refine_ls_restrained_S_all 1.01
_refine_ls_R_factor_all 0.094
_refine_ls_R_factor_gt 0.051
_refine_ls_shift/su_max 0.001
_refine_ls_shift/su_mean <0.001
_refine_ls_structure_factor_coef Fsqd
_refine_ls_weighting_details 'calc w=1/[\s^2^(Fo^2^)+(0.0626P)^2^+0.2455P] where P=(Fo^2^+2Fc^2^)/3'
_refine_ls_weighting_scheme calc
_refine_ls_wR_factor_gt 0.108
_refine_ls_wR_factor_ref 0.123
_reflns_number_gt 3394
_reflns_number_total 5193
_reflns_threshold_expression I>2\s(I)
_cod_data_source_file lh6280.cif
_cod_data_source_block I
_cod_depositor_comments
;
The following automatic conversions were performed:
'_symmetry_cell_setting' value 'Monoclinic' changed to 'monoclinic'
according to '/home/saulius/struct/CIF-dictionaries/cif_core.dic'
dictionary named 'cif_core.dic' version 2.4.1 from
2010-06-29.

'_exptl_absorpt_correction_type' value 'Multi-scan' changed
to 'multi-scan' according to
'/home/saulius/struct/CIF-dictionaries/cif_core.dic' dictionary named
'cif_core.dic' version 2.4.1 from 2010-06-29.

Automatic conversion script
Id: cif_fix_enum 1527 2010-12-29 10:47:43Z saulius 

The following automatic conversions were performed:

'_symmetry_cell_setting' value 'Monoclinic' changed to 'monoclinic'
according to /home/saulius/struct/CIF-dictionaries/cif_core.dic
dictionary named 'cif_core.dic' version 2.4.1 from
2010-06-29.

'_exptl_absorpt_correction_type' value 'Multi-scan'
changed to 'multi-scan' according to
/home/saulius/struct/CIF-dictionaries/cif_core.dic dictionary named
'cif_core.dic' version 2.4.1 from 2010-06-29.

Automatic conversion script
Id: cif_fix_values 1715 2011-07-08 13:25:40Z adriana 
;
_cod_original_cell_volume 2276.1(8)
_cod_original_sg_symbol_H-M 'P 21/n'
_cod_database_code 2204531
_cod_database_fobs_code 2204531

loop_
_symmetry_equiv_pos_as_xyz
'x, y, z'
'-x+1/2, y+1/2, -z+1/2'
'-x, -y, -z'
'x-1/2, -y-1/2, z-1/2'

loop_
_atom_site_label
_atom_site_fract_x
_atom_site_fract_y
_atom_site_fract_z
_atom_site_U_iso_or_equiv
_atom_site_adp_type
_atom_site_calc_flag
_atom_site_refinement_flags
_atom_site_occupancy
_atom_site_type_symbol
O1 0.4758(2) 0.61830(10) 0.88700(10) 0.0433(3) Uani d D 1 O
O2 0.5925(2) 0.71440(10) 0.90690(10) 0.0558(4) Uani d . 1 O
O3 0.3817(2) 0.58050(10) 0.54630(10) 0.0516(4) Uani d . 1 O
O4 0.2066(2) 0.48640(10) 0.46380(10) 0.0476(4) Uani d . 1 O
O5 0.2469(2) 0.51950(10) 0.31870(10) 0.0525(4) Uani d D 1 O
O6 0.4204(2) 0.63620(10) 0.07860(10) 0.0450(4) Uani d . 1 O
O7 0.3688(2) 0.60650(10) 0.22320(10) 0.0515(4) Uani d D 1 O
O8 0.2920(2) 0.53370(10) -0.00170(10) 0.0445(4) Uani d . 1 O
O9 0.2160(2) 0.49210(10) -0.34290(10) 0.0507(4) Uani d D 1 O
O10 0.1561(3) 0.39010(10) -0.35960(10) 0.0836(6) Uani d . 1 O
N1 0.0380(2) 0.37220(10) 0.41290(10) 0.0467(4) Uani d D 1 N
N2 -0.0446(2) 0.27500(10) 0.42340(10) 0.0481(4) Uani d D 1 N
C1 0.5410(2) 0.67130(10) 0.85530(10) 0.0362(4) Uani d . 1 C
C2 0.4680(2) 0.62550(10) 0.69350(10) 0.0357(4) Uani d . 1 C
C3 0.5437(2) 0.67320(10) 0.75010(10) 0.0329(4) Uani d . 1 C
C4 0.6178(2) 0.72560(10) 0.70870(10) 0.0363(4) Uani d . 1 C
C5 0.6134(3) 0.72930(10) 0.61140(10) 0.0412(5) Uani d . 1 C
C6 0.5354(3) 0.68210(10) 0.55390(10) 0.0417(5) Uani d . 1 C
C7 0.4631(3) 0.63010(10) 0.59510(10) 0.0364(4) Uani d . 1 C
C8 0.3698(3) 0.58150(10) 0.44590(10) 0.0421(5) Uani d . 1 C
C9 0.2666(3) 0.52450(10) 0.40800(10) 0.0390(4) Uani d . 1 C
C10 0.3668(2) 0.59710(10) 0.13240(10) 0.0347(4) Uani d . 1 C
C11 0.2938(3) 0.53390(10) 0.09810(10) 0.0340(4) Uani d . 1 C
C12 0.2325(2) 0.48060(10) -0.05050(10) 0.0324(4) Uani d . 1 C
C13 0.1756(2) 0.42620(10) -0.00870(10) 0.0369(4) Uani d . 1 C
C14 0.1202(3) 0.37540(10) -0.06610(10) 0.0418(5) Uani d . 1 C
C15 0.1190(3) 0.37890(10) -0.16330(10) 0.0413(5) Uani d . 1 C
C16 0.1767(2) 0.43380(10) -0.20490(10) 0.0345(4) Uani d . 1 C
C17 0.2340(2) 0.48470(10) -0.14850(10) 0.0339(4) Uani d . 1 C
C18 0.1802(3) 0.43610(10) -0.31020(10) 0.0427(5) Uani d . 1 C
C19 0.0137(3) 0.32510(10) 0.4710(2) 0.0520(5) Uani d . 1 C
C20 -0.0076(2) 0.35180(10) 0.32070(10) 0.0362(4) Uani d . 1 C
C21 -0.0098(3) 0.38250(10) 0.2348(2) 0.0476(5) Uani d . 1 C
C22 -0.0695(3) 0.34840(10) 0.1568(2) 0.0557(6) Uani d . 1 C
C23 -0.1192(3) 0.28550(10) 0.1624(2) 0.0556(6) Uani d . 1 C
C24 -0.1148(3) 0.25360(10) 0.2480(2) 0.0476(5) Uani d . 1 C
C25 -0.0595(3) 0.28900(10) 0.32790(10) 0.0366(4) Uani d . 1 C
H1o 0.463(3) 0.6230(10) 0.9470(10) 0.070(10) Uiso d D 1 H
H5o 0.270(10) 0.553(2) 0.287(4) 0.08(3) Uiso d PD 0.42(7) H
H7o 0.329(5) 0.5750(10) 0.253(2) 0.04(2) Uiso d PD 0.58(7) H
H9o 0.217(3) 0.4890(10) -0.4040(10) 0.070(10) Uiso d D 1 H
H1n 0.081(3) 0.4090(10) 0.429(2) 0.070(10) Uiso d D 1 H
H2n -0.062(4) 0.2390(10) 0.451(2) 0.080(10) Uiso d D 1 H
H2 0.4203 0.5904 0.7212 0.043 Uiso calc R 1 H
H4 0.6697 0.7576 0.7466 0.044 Uiso calc R 1 H
H5 0.6633 0.7640 0.5836 0.049 Uiso calc R 1 H
H6 0.5319 0.6854 0.4881 0.050 Uiso calc R 1 H
H8a 0.4866 0.5807 0.4240 0.050 Uiso calc R 1 H
H8b 0.3118 0.6199 0.4226 0.050 Uiso calc R 1 H
H11a 0.3669 0.4998 0.1252 0.041 Uiso calc R 1 H
H11b 0.1759 0.5283 0.1169 0.041 Uiso calc R 1 H
H13 0.1744 0.4236 0.0570 0.044 Uiso calc R 1 H
H14 0.0832 0.3385 -0.0383 0.050 Uiso calc R 1 H
H15 0.0799 0.3448 -0.2010 0.050 Uiso calc R 1 H
H17 0.2731 0.5213 -0.1762 0.041 Uiso calc R 1 H
H19 0.0349 0.3271 0.5368 0.062 Uiso calc R 1 H
H21 0.0274 0.4241 0.2302 0.057 Uiso calc R 1 H
H22 -0.0772 0.3679 0.0976 0.067 Uiso calc R 1 H
H23 -0.1568 0.2641 0.1068 0.067 Uiso calc R 1 H
H24 -0.1466 0.2113 0.2519 0.057 Uiso calc R 1 H

loop_
_atom_site_aniso_label
_atom_site_aniso_U_11
_atom_site_aniso_U_22
_atom_site_aniso_U_33
_atom_site_aniso_U_12
_atom_site_aniso_U_13
_atom_site_aniso_U_23
O1 0.0610(10) 0.0440(10) 0.0250(10) -0.0080(10) 0.0030(10) 0.0010(10)
O2 0.0870(10) 0.0500(10) 0.0310(10) -0.0150(10) 0.0080(10) -0.0100(10)
O3 0.0760(10) 0.0570(10) 0.0220(10) -0.0290(10) 0.0050(10) -0.0040(10)
O4 0.0670(10) 0.0490(10) 0.0280(10) -0.0170(10) 0.0060(10) 0.0000(10)
O5 0.0780(10) 0.0560(10) 0.0230(10) -0.0210(10) 0.0040(10) -0.0030(10)
O6 0.0690(10) 0.0370(10) 0.0300(10) -0.0100(10) 0.0090(10) 0.0020(10)
O7 0.0830(10) 0.0490(10) 0.0240(10) -0.0200(10) 0.0090(10) -0.0050(10)
O8 0.0750(10) 0.0380(10) 0.0210(10) -0.0170(10) 0.0060(10) -0.0010(10)
O9 0.0830(10) 0.0470(10) 0.0230(10) -0.0140(10) 0.0100(10) -0.0010(10)
O10 0.166(2) 0.0520(10) 0.0340(10) -0.0270(10) 0.0130(10) -0.0140(10)
N1 0.0490(10) 0.0390(10) 0.0500(10) -0.0020(10) -0.0030(10) -0.0090(10)
N2 0.0590(10) 0.0460(10) 0.0380(10) -0.0040(10) -0.0030(10) 0.0110(10)
C1 0.0410(10) 0.0400(10) 0.0280(10) 0.0020(10) 0.0020(10) -0.0030(10)
C2 0.0450(10) 0.0380(10) 0.0260(10) -0.0070(10) 0.0070(10) 0.0010(10)
C3 0.0340(10) 0.0360(10) 0.0290(10) 0.0030(10) 0.0040(10) -0.0020(10)
C4 0.0390(10) 0.0320(10) 0.0370(10) 0.0000(10) 0.0030(10) -0.0030(10)
C5 0.0500(10) 0.0350(10) 0.0400(10) -0.0040(10) 0.0090(10) 0.0060(10)
C6 0.0550(10) 0.0460(10) 0.0250(10) -0.0060(10) 0.0070(10) 0.0030(10)
C7 0.0420(10) 0.0390(10) 0.0280(10) -0.0070(10) 0.0040(10) -0.0030(10)
C8 0.0570(10) 0.0480(10) 0.0220(10) -0.0090(10) 0.0060(10) 0.0010(10)
C9 0.0500(10) 0.0430(10) 0.0240(10) -0.0030(10) 0.0050(10) 0.0000(10)
C10 0.0440(10) 0.0360(10) 0.0240(10) -0.0010(10) 0.0040(10) -0.0010(10)
C11 0.0450(10) 0.0390(10) 0.0190(10) -0.0030(10) 0.0040(10) 0.0020(10)
C12 0.0380(10) 0.0330(10) 0.0260(10) -0.0040(10) 0.0030(10) -0.0030(10)
C13 0.0450(10) 0.0410(10) 0.0250(10) -0.0040(10) 0.0060(10) 0.0040(10)
C14 0.0560(10) 0.0330(10) 0.0370(10) -0.0080(10) 0.0100(10) 0.0040(10)
C15 0.0530(10) 0.0360(10) 0.0360(10) -0.0090(10) 0.0070(10) -0.0070(10)
C16 0.0400(10) 0.0350(10) 0.0280(10) -0.0010(10) 0.0050(10) -0.0020(10)
C17 0.0440(10) 0.0320(10) 0.0260(10) -0.0040(10) 0.0060(10) 0.0010(10)
C18 0.0610(10) 0.0410(10) 0.0270(10) -0.0060(10) 0.0050(10) -0.0050(10)
C19 0.0570(10) 0.0630(10) 0.0350(10) 0.0010(10) -0.0010(10) 0.0000(10)
C20 0.0360(10) 0.0330(10) 0.0400(10) 0.0020(10) 0.0040(10) 0.0000(10)
C21 0.0470(10) 0.0440(10) 0.0530(10) 0.0020(10) 0.0110(10) 0.0170(10)
C22 0.0520(10) 0.077(2) 0.0400(10) 0.0080(10) 0.0140(10) 0.0160(10)
C23 0.0560(10) 0.076(2) 0.0360(10) 0.0090(10) 0.0040(10) -0.0160(10)
C24 0.0490(10) 0.0400(10) 0.0540(10) 0.0000(10) 0.0020(10) -0.0100(10)
C25 0.0410(10) 0.0340(10) 0.0350(10) 0.0010(10) 0.0020(10) 0.00550(10)

loop_
_atom_type_symbol
_atom_type_description
_atom_type_scat_dispersion_real
_atom_type_scat_dispersion_imag
_atom_type_scat_source
C C 0.0033 0.0016 'International Tables Vol C Tables 4.2.6.8 and 6.1.1.4'
H H 0.0000 0.0000 'International Tables Vol C Tables 4.2.6.8 and 6.1.1.4'
N N 0.0061 0.0033 'International Tables Vol C Tables 4.2.6.8 and 6.1.1.4'
O O 0.0106 0.0060 'International Tables Vol C Tables 4.2.6.8 and 6.1.1.4'

loop_
_geom_angle_atom_site_label_1
_geom_angle_atom_site_label_2
_geom_angle_atom_site_label_3
_geom_angle
_geom_angle_publ_flag
C7 O3 C8 118.60(10) yes
C11 O8 C12 118.60(10) yes
C19 N1 C20 108.2(2) yes
C19 N2 C25 108.8(2) yes
O1 C1 O2 123.2(2) yes
O1 C1 C3 113.6(2) yes
O2 C1 C3 123.2(2) yes
C3 C2 C7 120.0(2) no
C2 C3 C4 120.2(2) no
C1 C3 C2 121.0(2) yes
C1 C3 C4 118.8(2) yes
C3 C4 C5 119.3(2) no
C4 C5 C6 121.0(2) no
C5 C6 C7 119.6(2) no
O3 C7 C2 114.8(2) yes
O3 C7 C6 125.2(2) yes
C2 C7 C6 120.0(2) no
O3 C8 C9 109.1(2) yes
O4 C9 O5 124.1(2) yes
O4 C9 C8 120.2(2) yes
O5 C9 C8 115.7(2) yes
O6 C10 O7 122.5(2) yes
O6 C10 C11 122.3(2) yes
O7 C10 C11 115.2(2) yes
O8 C11 C10 107.20(10) yes
O8 C12 C13 124.8(2) yes
O8 C12 C17 114.7(2) yes
C13 C12 C17 120.5(2) no
C12 C13 C14 119.2(2) no
C13 C14 C15 121.0(2) no
C14 C15 C16 119.6(2) no
C15 C16 C17 120.1(2) no
C15 C16 C18 118.9(2) yes
C17 C16 C18 121.0(2) no
C12 C17 C16 119.6(2) yes
O10 C18 O9 123.6(2) yes
O9 C18 C16 113.9(2) yes
O10 C18 C16 122.5(2) yes
N1 C19 N2 110.7(2) yes
N1 C20 C21 131.6(2) yes
N1 C20 C25 106.2(2) yes
C21 C20 C25 122.2(2) no
C20 C21 C22 116.1(2) no
C21 C22 C23 122.4(2) no
C22 C23 C24 122.2(2) no
C23 C24 C25 115.3(2) no
N2 C25 C20 106.1(2) yes
N2 C25 C24 132.2(2) yes
C20 C25 C24 121.7(2) no
C1 O1 H1o 109(2) no
C9 O5 H5o 116(5) no
C10 O7 H7o 113(3) no
C18 O9 H9o 107(2) no
C19 N1 H1n 126(2) no
C20 N1 H1n 126(2) no
C19 N2 H2n 122(2) no
C25 N2 H2n 129(2) no
C3 C2 H2 120.0 no
C7 C2 H2 120.0 no
C5 C4 H4 120.4 no
C3 C4 H4 120.4 no
C4 C5 H5 119.5 no
C6 C5 H5 119.5 no
C7 C6 H6 120.2 no
C5 C6 H6 120.2 no
O3 C8 H8a 109.9 no
C9 C8 H8a 109.9 no
O3 C8 H8b 109.9 no
C9 C8 H8b 109.9 no
H8a C8 H8b 108.3 no
O8 C11 H11a 110.3 no
C10 C11 H11a 110.3 no
O8 C11 H11b 110.3 no
C10 C11 H11b 110.3 no
H11a C11 H11b 108.5 no
C12 C13 H13 120.4 no
C14 C13 H13 120.4 no
C15 C14 H14 119.5 no
C13 C14 H14 119.5 no
C14 C15 H15 120.2 no
C16 C15 H15 120.2 no
C12 C17 H17 120.2 no
C16 C17 H17 120.2 no
N2 C19 H19 124.7 no
N1 C19 H19 124.7 no
C22 C21 H21 121.9 no
C20 C21 H21 121.9 no
C21 C22 H22 118.8 no
C23 C22 H22 118.8 no
C24 C23 H23 118.9 no
C22 C23 H23 118.9 no
C23 C24 H24 122.3 no
C25 C24 H24 122.3 no

loop_
_geom_bond_atom_site_label_1
_geom_bond_atom_site_label_2
_geom_bond_distance
_geom_bond_publ_flag
O1 C1 1.322(2) yes
O2 C1 1.210(2) yes
O3 C7 1.373(2) yes
O3 C8 1.414(2) yes
O4 C9 1.243(2) yes
O5 C9 1.261(2) yes
O6 C10 1.219(2) yes
O7 C10 1.296(2) yes
O8 C12 1.373(2) yes
O8 C11 1.408(2) yes
O9 C18 1.309(2) yes
O10 C18 1.201(2) yes
N1 C19 1.315(3) yes
N1 C20 1.387(3) yes
N2 C19 1.313(3) yes
N2 C25 1.377(2) yes
C1 C3 1.489(2) yes
C2 C3 1.383(3) no
C2 C7 1.389(2) no
C3 C4 1.395(3) no
C4 C5 1.373(3) no
C5 C6 1.388(3) no
C6 C7 1.383(3) no
C8 C9 1.513(3) yes
C10 C11 1.512(3) yes
C12 C13 1.381(2) no
C12 C17 1.388(2) no
C13 C14 1.389(3) no
C14 C15 1.374(3) no
C15 C16 1.390(3) no
C16 C17 1.387(2) no
C16 C18 1.491(3) yes
C20 C21 1.375(3) no
C20 C25 1.392(3) no
C21 C22 1.361(3) no
C22 C23 1.388(3) no
C23 C24 1.383(3) no
C24 C25 1.389(3) no
O1 H1o 0.87(2) no
O5 H5o 0.85(2) no
O7 H7o 0.86(2) no
O9 H9o 0.86(2) no
N1 H1n 0.86(2) no
N2 H2n 0.87(2) no
C2 H2 0.93 no
C4 H4 0.93 no
C5 H5 0.93 no
C6 H6 0.93 no
C8 H8a 0.97 no
C8 H8b 0.97 no
C11 H11a 0.97 no
C11 H11b 0.97 no
C13 H13 0.93 no
C14 H14 0.93 no
C15 H15 0.93 no
C17 H17 0.93 no
C19 H19 0.93 no
C21 H21 0.93 no
C22 H22 0.93 no
C23 H23 0.93 no
C24 H24 0.93 no

loop_
_geom_hbond_atom_site_label_D
_geom_hbond_atom_site_label_H
_geom_hbond_atom_site_label_A
_geom_hbond_site_symmetry_A
_geom_hbond_distance_DH
_geom_hbond_distance_HA
_geom_hbond_distance_DA
_geom_hbond_angle_DHA
_geom_hbond_publ_flag
O1 H1o O6 1_556 0.87(2) 1.93(2) 2.800(2) 176(2) yes
O5 H5o O7 . 0.85(2) 1.69(3) 2.511(2) 161(7) yes
O7 H7o O5 . 0.86(2) 1.65(2) 2.511(2) 174(4) yes
O9 H9o O4 1_554 0.86(2) 1.87(2) 2.728(2) 175(2) yes
N1 H1n O4 . 0.86(2) 1.94(2) 2.802(2) 173(3) yes
N2 H2n O2 2_546 0.87(2) 2.11(2) 2.771(2) 133(2) yes

loop_
_geom_torsion_atom_site_label_1
_geom_torsion_atom_site_label_2
_geom_torsion_atom_site_label_3
_geom_torsion_atom_site_label_4
_geom_torsion
_geom_torsion_publ_flag
C7 C2 C3 C4 -1.0(3) no
C7 C2 C3 C1 176.3(2) no
O2 C1 C3 C2 -173.7(2) no
O1 C1 C3 C2 5.9(2) no
O2 C1 C3 C4 3.6(3) no
O1 C1 C3 C4 -176.9(2) no
C2 C3 C4 C5 0.5(3) no
C1 C3 C4 C5 -176.8(2) no
C3 C4 C5 C6 0.4(3) no
C4 C5 C6 C7 -0.8(3) no
C8 O3 C7 C6 0.3(3) no
C8 O3 C7 C2 179.6(2) no
C5 C6 C7 O3 179.6(2) no
C5 C6 C7 C2 0.3(3) no
C3 C2 C7 O3 -178.8(2) no
C3 C2 C7 C6 0.6(3) no
C7 O3 C8 C9 -176.8(2) no
O3 C8 C9 O4 0.7(3) no
O3 C8 C9 O5 -179.7(2) no
C12 O8 C11 C10 179.3(2) no
O6 C10 C11 O8 -3.7(2) no
O7 C10 C11 O8 176.5(2) no
C11 O8 C12 C13 -0.9(3) no
C11 O8 C12 C17 179.5(2) no
O8 C12 C13 C14 -179.4(2) no
C17 C12 C13 C14 0.2(3) no
C12 C13 C14 C15 -0.9(3) no
C13 C14 C15 C16 1.0(3) no
C14 C15 C16 C17 -0.4(3) no
C14 C15 C16 C18 178.0(2) no
C15 C16 C17 C12 -0.3(3) no
C18 C16 C17 C12 -178.7(2) no
O8 C12 C17 C16 180.0(2) no
C13 C12 C17 C16 0.4(3) no
C17 C16 C18 O10 168.9(2) no
C15 C16 C18 O10 -9.5(3) no
C17 C16 C18 O9 -9.5(3) no
C15 C16 C18 O9 172.1(2) no
C25 N2 C19 N1 0.3(3) no
C20 N1 C19 N2 0.1(3) no
C19 N1 C20 C21 178.5(2) no
C19 N1 C20 C25 -0.4(2) no
N1 C20 C21 C22 -177.4(2) no
C25 C20 C21 C22 1.4(3) no
C20 C21 C22 C23 -2.4(3) no
C21 C22 C23 C24 1.3(3) no
C22 C23 C24 C25 0.9(3) no
C19 N2 C25 C24 -179.7(2) no
C19 N2 C25 C20 -0.6(2) no
C23 C24 C25 N2 177.1(2) no
C23 C24 C25 C20 -1.8(3) no
C21 C20 C25 N2 -178.5(2) no
N1 C20 C25 N2 0.6(2) no
C21 C20 C25 C24 0.7(3) no
N1 C20 C25 C24 179.8(2) no
